data_7043030
loop_
_publ_author_name
'Hossain, M. K.'
'Haukka, M.'
'Sillanp\"a\"a, R.'
'Hrovat, D. A.'
'Richmond, M. G.'
'Nordlander, E.'
'Lehtonen, A.'

_publ_section_title
;
 Syntheses and catalytic oxotransfer activities of oxo molybdenum(vi)
 complexes of a new aminoalcohol phenolate ligand
;
_journal_name_full 'Dalton Trans.'
_journal_paper_doi 10.1039/C7DT00846E
_journal_year 2017
_chemical_formula_moiety 'C28 H36 Mo N2 O4, 0.25(C5 H5 N)'
_chemical_formula_sum 'C29.25 H37.25 Mo N2.25 O4'
_chemical_formula_weight 580.30
_space_group_crystal_system monoclinic
_space_group_IT_number 15
_space_group_name_Hall '-I 2ya'
_space_group_name_H-M_alt 'I 1 2/a 1'
_symmetry_space_group_name_Hall '-I 2ya'
_symmetry_space_group_name_H-M 'I 1 2/a 1'
_atom_sites_solution_hydrogens geom
_audit_creation_method SHELXL-2016/6
_audit_update_record
;
2017-01-20 deposited with the CCDC.
2017-04-26 downloaded from the CCDC.
;
_cell_angle_alpha 90
_cell_angle_beta 104.890(5)
_cell_angle_gamma 90
_cell_formula_units_Z 8
_cell_length_a 27.9302(15)
_cell_length_b 9.0371(4)
_cell_length_c 24.5199(10)
_cell_measurement_reflns_used 3946
_cell_measurement_temperature 170(2)
_cell_measurement_theta_max 30.1890
_cell_measurement_theta_min 2.4060
_cell_volume 5981.2(5)
_computing_cell_refinement
;
CrysAlisPro, Agilent Technologies,
Version 1.171.36.28 (release 01-02-2013 CrysAlis171 .NET)
(compiled Feb  1 2013,16:14:44)
;
_computing_data_collection
;
CrysAlisPro, Agilent Technologies,
Version 1.171.36.28 (release 01-02-2013 CrysAlis171 .NET)
(compiled Feb  1 2013,16:14:44)
;
_computing_data_reduction
;
CrysAlisPro, Agilent Technologies,
Version 1.171.36.28 (release 01-02-2013 CrysAlis171 .NET)
(compiled Feb  1 2013,16:14:44)
;
_computing_molecular_graphics 'UCSF Chimera (Petterssen et al. 2004)'
_computing_publication_material 'SHELXL-2016 (Sheldrick, 2016)'
_computing_structure_refinement 'SHELXL-2016 (Sheldrick, 2016)'
_computing_structure_solution 'SUPERFLIP (Palatinus & Chapuis, 2007)'
_diffrn_ambient_temperature 170(2)
_diffrn_measured_fraction_theta_full 0.997
_diffrn_measured_fraction_theta_max 0.989
_diffrn_measurement_device '\k-geometry diffractometer'
_diffrn_measurement_device_type 'SuperNova, Single source at offset, Eos'
_diffrn_measurement_method '\f scans and \w scans with \k offset'
_diffrn_radiation_monochromator mirror
_diffrn_radiation_type MoK\a
_diffrn_radiation_wavelength 0.71073
_diffrn_reflns_av_R_equivalents 0.0294
_diffrn_reflns_av_unetI/netI 0.0621
_diffrn_reflns_Laue_measured_fraction_full 0.997
_diffrn_reflns_Laue_measured_fraction_max 0.989
_diffrn_reflns_limit_h_max 36
_diffrn_reflns_limit_h_min -37
_diffrn_reflns_limit_k_max 11
_diffrn_reflns_limit_k_min -12
_diffrn_reflns_limit_l_max 32
_diffrn_reflns_limit_l_min -18
_diffrn_reflns_number 12856
_diffrn_reflns_point_group_measured_fraction_full 0.997
_diffrn_reflns_point_group_measured_fraction_max 0.989
_diffrn_reflns_theta_full 25.242
_diffrn_reflns_theta_max 28.500
_diffrn_reflns_theta_min 1.974
_diffrn_source micro-source
_exptl_absorpt_coefficient_mu 0.473
_exptl_absorpt_correction_T_max 1.00000
_exptl_absorpt_correction_T_min 0.98984
_exptl_absorpt_correction_type multi-scan
_exptl_absorpt_process_details
;
CrysAlisPro, Agilent Technologies,
Version 1.171.36.28 (release 01-02-2013 CrysAlis171 .NET)
(compiled Feb  1 2013,16:14:44)
Empirical absorption correction using spherical harmonics,
 implemented in SCALE3 ABSPACK scaling algorithm.
;
_exptl_crystal_colour colourless
_exptl_crystal_density_diffrn 1.289
_exptl_crystal_description needle
_exptl_crystal_F_000 2420
_exptl_crystal_size_max 0.253
_exptl_crystal_size_mid 0.117
_exptl_crystal_size_min 0.041
_refine_diff_density_max 1.032
_refine_diff_density_min -0.486
_refine_diff_density_rms 0.104
_refine_ls_extinction_method none
_refine_ls_goodness_of_fit_ref 1.063
_refine_ls_hydrogen_treatment constr
_refine_ls_matrix_type full
_refine_ls_number_parameters 349
_refine_ls_number_reflns 7500
_refine_ls_number_restraints 24
_refine_ls_restrained_S_all 1.072
_refine_ls_R_factor_all 0.0694
_refine_ls_R_factor_gt 0.0475
_refine_ls_shift/su_max 0.003
_refine_ls_shift/su_mean 0.000
_refine_ls_structure_factor_coef Fsqd
_refine_ls_weighting_details 'w=1/[\s^2^(Fo^2^)+(0.0522P)^2^+14.8087P] where P=(Fo^2^+2Fc^2^)/3'
_refine_ls_weighting_scheme calc
_refine_ls_wR_factor_gt 0.1174
_refine_ls_wR_factor_ref 0.1293
_reflns_Friedel_coverage 0.000
_reflns_number_gt 5815
_reflns_number_total 7500
_reflns_threshold_expression 'I > 2\s(I)'
_cod_data_source_file c7dt00846e1.cif
_cod_data_source_block 3
_cod_database_code 7043030
_shelx_shelxl_version_number 2016/6
_shelx_space_group_comment
;
The symmetry employed for this shelxl refinement is uniquely defined
by the following loop, which should always be used as a source of
symmetry information in preference to the above space-group names.
They are only intended as comments.
;
_shelx_estimated_absorpt_t_min 0.890
_shelx_estimated_absorpt_t_max 0.981

loop_
_space_group_symop_operation_xyz
'x, y, z'
'-x+1/2, y, -z'
'x+1/2, y+1/2, z+1/2'
'-x+1, y+1/2, -z+1/2'
'-x, -y, -z'
'x-1/2, -y, z'
'-x+1/2, -y+1/2, -z+1/2'
'x, -y+1/2, z+1/2'

loop_
_atom_site_label
_atom_site_type_symbol
_atom_site_fract_x
_atom_site_fract_y
_atom_site_fract_z
_atom_site_U_iso_or_equiv
_atom_site_adp_type
_atom_site_occupancy
_atom_site_site_symmetry_order
_atom_site_calc_flag
_atom_site_refinement_flags_posn
_atom_site_refinement_flags_adp
_atom_site_refinement_flags_occupancy
_atom_site_disorder_assembly
_atom_site_disorder_group
Mo1 Mo 0.65362(2) 0.23314(3) 0.76426(2) 0.01818(9) Uani 1 1 d . . . . .
O2 O 0.70362(9) 0.3482(3) 0.77320(11) 0.0293(6) Uani 1 1 d . . . . .
O1 O 0.61712(9) 0.3065(3) 0.80371(9) 0.0246(5) Uani 1 1 d . . . . .
O4 O 0.68270(9) 0.0744(3) 0.81359(9) 0.0239(5) Uani 1 1 d . . . . .
O3 O 0.61740(8) 0.2957(3) 0.68962(9) 0.0226(5) Uani 1 1 d . . . . .
N1 N 0.58582(11) 0.0457(3) 0.73993(12) 0.0263(6) Uani 1 1 d . . . . .
N8 N 0.69142(10) 0.0810(3) 0.70959(11) 0.0196(6) Uani 1 1 d . . . . .
H8 H 0.722731 0.132630 0.708090 0.023 Uiso 1 1 calc R U . . .
C10 C 0.72123(12) -0.0175(4) 0.80333(14) 0.0216(7) Uani 1 1 d . . . . .
H10 H 0.752743 0.040640 0.811664 0.026 Uiso 1 1 calc R U . . .
C11 C 0.72827(13) -0.1497(4) 0.84251(14) 0.0229(7) Uani 1 1 d . . . . .
C12 C 0.76679(14) -0.1500(4) 0.89217(15) 0.0317(8) Uani 1 1 d . . . . .
H12 H 0.789483 -0.069714 0.900060 0.038 Uiso 1 1 calc R U . . .
C13 C 0.77187(16) -0.2671(5) 0.92981(17) 0.0383(9) Uani 1 1 d . . . . .
H13 H 0.797865 -0.266095 0.963538 0.046 Uiso 1 1 calc R U . . .
C14 C 0.73937(17) -0.3850(5) 0.91857(17) 0.0389(10) Uani 1 1 d . . . . .
H14 H 0.743106 -0.464708 0.944590 0.047 Uiso 1 1 calc R U . . .
C15 C 0.70144(16) -0.3876(4) 0.86959(16) 0.0354(9) Uani 1 1 d . . . . .
H15 H 0.679247 -0.469115 0.861750 0.042 Uiso 1 1 calc R U . . .
C16 C 0.69599(15) -0.2703(4) 0.83197(15) 0.0306(8) Uani 1 1 d . . . . .
H16 H 0.669815 -0.272175 0.798422 0.037 Uiso 1 1 calc R U . . .
C9 C 0.70685(13) -0.0566(4) 0.74129(14) 0.0237(7) Uani 1 1 d . . . . .
H9A H 0.735362 -0.101089 0.730240 0.028 Uiso 1 1 calc R U . . .
H9B H 0.679279 -0.128871 0.733283 0.028 Uiso 1 1 calc R U . . .
C7 C 0.66399(13) 0.0543(4) 0.64986(14) 0.0254(7) Uani 1 1 d . . . . .
H7A H 0.633348 -0.001656 0.649042 0.030 Uiso 1 1 calc R U . . .
H7B H 0.684663 -0.007194 0.631457 0.030 Uiso 1 1 calc R U . . .
C6 C 0.65050(12) 0.1956(4) 0.61693(14) 0.0234(7) Uani 1 1 d . . . . .
C5 C 0.65806(13) 0.2079(4) 0.56312(14) 0.0283(8) Uani 1 1 d . . . . .
H5 H 0.675641 0.132009 0.549697 0.034 Uiso 1 1 calc R U . . .
C4 C 0.64039(13) 0.3290(4) 0.52848(14) 0.0265(7) Uani 1 1 d . . . . .
C21 C 0.64486(15) 0.3413(5) 0.46728(15) 0.0345(9) Uani 1 1 d . . . . .
C23 C 0.6750(2) 0.2170(6) 0.45157(17) 0.0585(15) Uani 1 1 d . . . . .
H23A H 0.707887 0.214812 0.478147 0.088 Uiso 1 1 calc R U . . .
H23B H 0.678513 0.233026 0.413255 0.088 Uiso 1 1 calc R U . . .
H23C H 0.658189 0.122516 0.453134 0.088 Uiso 1 1 calc R U . . .
C24 C 0.59313(16) 0.3446(6) 0.42673(16) 0.0446(11) Uani 1 1 d . . . . .
H24A H 0.576101 0.251098 0.429439 0.067 Uiso 1 1 calc R U . . .
H24B H 0.595988 0.357896 0.388026 0.067 Uiso 1 1 calc R U . . .
H24C H 0.574141 0.426793 0.436735 0.067 Uiso 1 1 calc R U . . .
C22 C 0.6708(2) 0.4877(6) 0.45978(19) 0.0597(14) Uani 1 1 d . . . . .
H22A H 0.651801 0.570953 0.469068 0.090 Uiso 1 1 calc R U . . .
H22B H 0.672644 0.496629 0.420553 0.090 Uiso 1 1 calc R U . . .
H22C H 0.704273 0.488527 0.484933 0.090 Uiso 1 1 calc R U . . .
C3 C 0.61595(13) 0.4396(4) 0.55073(14) 0.0241(7) Uani 1 1 d . . . . .
H3 H 0.603488 0.522389 0.527529 0.029 Uiso 1 1 calc R U . . .
C2 C 0.60877(12) 0.4359(4) 0.60482(13) 0.0215(7) Uani 1 1 d . . . . .
C1 C 0.62660(12) 0.3105(4) 0.63802(13) 0.0196(6) Uani 1 1 d . . . . .
C17 C 0.58205(14) 0.5613(4) 0.62691(15) 0.0276(8) Uani 1 1 d . . . . .
C19 C 0.53544(15) 0.5017(5) 0.64215(19) 0.0404(10) Uani 1 1 d . . . . .
H19A H 0.512938 0.458673 0.608497 0.061 Uiso 1 1 calc R U . . .
H19B H 0.518686 0.582897 0.656261 0.061 Uiso 1 1 calc R U . . .
H19C H 0.545046 0.425556 0.671388 0.061 Uiso 1 1 calc R U . . .
C20 C 0.5656(2) 0.6846(5) 0.58307(19) 0.0492(12) Uani 1 1 d . . . . .
H20A H 0.594623 0.726118 0.573156 0.074 Uiso 1 1 calc R U . . .
H20B H 0.548779 0.762608 0.598877 0.074 Uiso 1 1 calc R U . . .
H20C H 0.542748 0.643754 0.549188 0.074 Uiso 1 1 calc R U . . .
C18 C 0.61724(16) 0.6324(5) 0.67919(17) 0.0404(10) Uani 1 1 d . . . . .
H18A H 0.626402 0.558722 0.709426 0.061 Uiso 1 1 calc R U . . .
H18B H 0.600560 0.715841 0.692010 0.061 Uiso 1 1 calc R U . . .
H18C H 0.647145 0.667666 0.669388 0.061 Uiso 1 1 calc R U . . .
C29 C 0.54852(14) 0.0513(5) 0.69344(18) 0.0365(9) Uani 1 1 d . . . . .
H29 H 0.550337 0.120261 0.664807 0.044 Uiso 1 1 calc R U . . .
C28 C 0.50686(15) -0.0399(5) 0.6850(2) 0.0462(11) Uani 1 1 d . . . . .
H28 H 0.481057 -0.032942 0.651230 0.055 Uiso 1 1 calc R U . . .
C27 C 0.50369(16) -0.1404(5) 0.7264(2) 0.0477(12) Uani 1 1 d . . . . .
H27 H 0.475609 -0.202988 0.721799 0.057 Uiso 1 1 calc R U . . .
C26 C 0.54191(16) -0.1478(5) 0.7743(2) 0.0433(11) Uani 1 1 d . . . . .
H26 H 0.540956 -0.216831 0.803258 0.052 Uiso 1 1 calc R U . . .
C25 C 0.58224(14) -0.0527(4) 0.77999(17) 0.0327(8) Uani 1 1 d . . . . .
H25 H 0.608324 -0.057488 0.813572 0.039 Uiso 1 1 calc R U . . .
N3 N 0.5472(3) 0.0093(8) 0.4962(3) 0.0385(17) Uani 0.25 1 d . U P A 1
C32 C 0.5472(3) 0.0093(8) 0.4962(3) 0.0385(17) Uani 0.25 1 d . U P A 2
H32 H 0.580598 0.015559 0.493806 0.046 Uiso 0.25 1 calc R U P A 2
C31 C 0.5288(3) 0.1011(9) 0.5282(3) 0.042(2) Uani 0.5 1 d . U P . .
H31 H 0.550249 0.175336 0.548422 0.050 Uiso 0.25 1 calc R U P A 1
H31A H 0.550249 0.175336 0.548422 0.050 Uiso 0.25 1 calc R U P A 2
C30 C 0.4859(3) 0.0975(9) 0.5338(3) 0.0394(19) Uani 0.5 1 d . U P A .
H30 H 0.475621 0.165845 0.557995 0.047 Uiso 0.5 1 calc R U P B 1

loop_
_atom_site_aniso_label
_atom_site_aniso_U_11
_atom_site_aniso_U_22
_atom_site_aniso_U_33
_atom_site_aniso_U_23
_atom_site_aniso_U_13
_atom_site_aniso_U_12
Mo1 0.01768(14) 0.01990(14) 0.01770(14) -0.00331(12) 0.00586(10) -0.00053(12)
O2 0.0257(13) 0.0292(13) 0.0342(13) -0.0077(11) 0.0099(11) -0.0035(11)
O1 0.0257(12) 0.0303(13) 0.0188(11) -0.0020(10) 0.0076(10) 0.0033(10)
O4 0.0267(13) 0.0259(12) 0.0191(11) -0.0023(10) 0.0057(10) 0.0044(10)
O3 0.0240(12) 0.0269(12) 0.0183(11) 0.0013(10) 0.0077(9) 0.0053(10)
N1 0.0216(15) 0.0274(15) 0.0312(16) -0.0051(13) 0.0092(12) -0.0018(12)
N8 0.0216(14) 0.0185(13) 0.0195(13) -0.0001(11) 0.0069(11) 0.0022(11)
C10 0.0168(15) 0.0238(16) 0.0242(16) -0.0021(14) 0.0053(13) 0.0002(13)
C11 0.0242(17) 0.0239(16) 0.0221(16) -0.0009(14) 0.0088(13) 0.0051(14)
C12 0.031(2) 0.032(2) 0.0310(19) -0.0016(16) 0.0067(16) -0.0008(16)
C13 0.037(2) 0.045(2) 0.0285(19) 0.0064(18) 0.0007(16) 0.0078(19)
C14 0.053(3) 0.030(2) 0.037(2) 0.0095(18) 0.018(2) 0.0112(19)
C15 0.049(2) 0.0274(19) 0.033(2) -0.0010(17) 0.0166(19) -0.0032(18)
C16 0.036(2) 0.0300(18) 0.0243(17) -0.0006(15) 0.0057(15) -0.0050(16)
C9 0.0279(18) 0.0212(16) 0.0242(16) -0.0009(14) 0.0109(14) 0.0036(14)
C7 0.0298(18) 0.0260(17) 0.0196(16) -0.0061(14) 0.0048(14) 0.0039(15)
C6 0.0218(16) 0.0270(17) 0.0202(16) -0.0031(14) 0.0030(13) 0.0028(14)
C5 0.0297(18) 0.037(2) 0.0172(15) -0.0086(15) 0.0042(14) 0.0079(16)
C4 0.0274(18) 0.0327(18) 0.0189(16) -0.0027(15) 0.0052(14) 0.0016(15)
C21 0.038(2) 0.048(2) 0.0174(16) -0.0023(17) 0.0062(15) 0.0091(19)
C23 0.071(3) 0.084(4) 0.023(2) 0.005(2) 0.016(2) 0.035(3)
C24 0.044(2) 0.065(3) 0.0204(18) 0.001(2) -0.0002(17) 0.007(2)
C22 0.070(4) 0.083(4) 0.033(2) 0.001(3) 0.026(2) -0.015(3)
C3 0.0251(17) 0.0249(17) 0.0200(16) 0.0006(14) 0.0019(13) 0.0011(14)
C2 0.0214(16) 0.0223(16) 0.0209(16) -0.0047(13) 0.0059(13) -0.0020(13)
C1 0.0187(15) 0.0235(16) 0.0162(14) -0.0015(13) 0.0040(12) -0.0024(13)
C17 0.037(2) 0.0236(17) 0.0251(17) 0.0005(15) 0.0127(15) 0.0067(15)
C19 0.032(2) 0.041(2) 0.052(3) 0.003(2) 0.0186(19) 0.0124(18)
C20 0.076(3) 0.034(2) 0.043(2) 0.009(2) 0.023(2) 0.024(2)
C18 0.048(3) 0.032(2) 0.043(2) -0.0148(19) 0.014(2) 0.0015(19)
C29 0.027(2) 0.038(2) 0.041(2) -0.0053(19) 0.0040(17) 0.0008(17)
C28 0.026(2) 0.053(3) 0.055(3) -0.021(2) 0.0018(19) -0.006(2)
C27 0.031(2) 0.046(3) 0.072(3) -0.018(3) 0.024(2) -0.012(2)
C26 0.041(2) 0.041(2) 0.056(3) -0.005(2) 0.027(2) -0.015(2)
C25 0.031(2) 0.034(2) 0.036(2) -0.0063(17) 0.0153(17) -0.0070(17)
N3 0.042(3) 0.031(3) 0.037(3) 0.017(2) 0.000(2) -0.014(2)
C32 0.042(3) 0.031(3) 0.037(3) 0.017(2) 0.000(2) -0.014(2)
C31 0.043(4) 0.037(3) 0.032(3) 0.022(3) -0.015(3) -0.018(3)
C30 0.044(4) 0.040(3) 0.028(3) 0.026(3) -0.003(3) -0.008(3)

loop_
_atom_type_symbol
_atom_type_description
_atom_type_scat_dispersion_real
_atom_type_scat_dispersion_imag
_atom_type_scat_source
C C 0.0033 0.0016 'International Tables Vol C Tables 4.2.6.8 and 6.1.1.4'
H H 0.0000 0.0000 'International Tables Vol C Tables 4.2.6.8 and 6.1.1.4'
Mo Mo -1.6832 0.6857 'International Tables Vol C Tables 4.2.6.8 and 6.1.1.4'
N N 0.0061 0.0033 'International Tables Vol C Tables 4.2.6.8 and 6.1.1.4'
O O 0.0106 0.0060 'International Tables Vol C Tables 4.2.6.8 and 6.1.1.4'

loop_
_geom_angle_atom_site_label_1
_geom_angle_atom_site_label_2
_geom_angle_atom_site_label_3
_geom_angle
_geom_angle_site_symmetry_1
_geom_angle_site_symmetry_3
O1 Mo1 O2 106.14(12) . .
O1 Mo1 O4 98.66(10) . .
O2 Mo1 O4 100.06(11) . .
O1 Mo1 O3 100.31(10) . .
O2 Mo1 O3 98.91(11) . .
O4 Mo1 O3 148.16(10) . .
O1 Mo1 N8 165.90(11) . .
O2 Mo1 N8 87.54(11) . .
O4 Mo1 N8 75.10(9) . .
O3 Mo1 N8 80.43(9) . .
O1 Mo1 N1 82.65(11) . .
O2 Mo1 N1 171.13(10) . .
O4 Mo1 N1 79.37(10) . .
O3 Mo1 N1 77.99(10) . .
N8 Mo1 N1 83.76(10) . .
C10 O4 Mo1 122.60(19) . .
C1 O3 Mo1 136.9(2) . .
C29 N1 C25 117.4(3) . .
C29 N1 Mo1 123.9(3) . .
C25 N1 Mo1 117.9(2) . .
C9 N8 C7 112.9(3) . .
C9 N8 Mo1 107.85(18) . .
C7 N8 Mo1 117.6(2) . .
C9 N8 H8 105.9 . .
C7 N8 H8 105.9 . .
Mo1 N8 H8 105.9 . .
O4 C10 C9 107.2(3) . .
O4 C10 C11 109.1(2) . .
C9 C10 C11 114.3(3) . .
O4 C10 H10 108.7 . .
C9 C10 H10 108.7 . .
C11 C10 H10 108.7 . .
C16 C11 C12 118.3(3) . .
C16 C11 C10 121.8(3) . .
C12 C11 C10 119.9(3) . .
C13 C12 C11 120.3(4) . .
C13 C12 H12 119.9 . .
C11 C12 H12 119.9 . .
C14 C13 C12 120.4(4) . .
C14 C13 H13 119.8 . .
C12 C13 H13 119.8 . .
C13 C14 C15 120.3(4) . .
C13 C14 H14 119.9 . .
C15 C14 H14 119.9 . .
C14 C15 C16 119.5(4) . .
C14 C15 H15 120.2 . .
C16 C15 H15 120.2 . .
C15 C16 C11 121.2(4) . .
C15 C16 H16 119.4 . .
C11 C16 H16 119.4 . .
N8 C9 C10 107.4(3) . .
N8 C9 H9A 110.2 . .
C10 C9 H9A 110.2 . .
N8 C9 H9B 110.2 . .
C10 C9 H9B 110.2 . .
H9A C9 H9B 108.5 . .
N8 C7 C6 112.6(3) . .
N8 C7 H7A 109.1 . .
C6 C7 H7A 109.1 . .
N8 C7 H7B 109.1 . .
C6 C7 H7B 109.1 . .
H7A C7 H7B 107.8 . .
C5 C6 C1 119.5(3) . .
C5 C6 C7 119.8(3) . .
C1 C6 C7 120.5(3) . .
C6 C5 C4 121.5(3) . .
C6 C5 H5 119.2 . .
C4 C5 H5 119.2 . .
C5 C4 C3 117.1(3) . .
C5 C4 C21 123.0(3) . .
C3 C4 C21 119.9(3) . .
C23 C21 C24 110.1(4) . .
C23 C21 C22 107.4(4) . .
C24 C21 C22 107.5(4) . .
C23 C21 C4 112.6(3) . .
C24 C21 C4 109.6(3) . .
C22 C21 C4 109.6(3) . .
C21 C23 H23A 109.5 . .
C21 C23 H23B 109.5 . .
H23A C23 H23B 109.5 . .
C21 C23 H23C 109.5 . .
H23A C23 H23C 109.5 . .
H23B C23 H23C 109.5 . .
C21 C24 H24A 109.5 . .
C21 C24 H24B 109.5 . .
H24A C24 H24B 109.5 . .
C21 C24 H24C 109.5 . .
H24A C24 H24C 109.5 . .
H24B C24 H24C 109.5 . .
C21 C22 H22A 109.5 . .
C21 C22 H22B 109.5 . .
H22A C22 H22B 109.5 . .
C21 C22 H22C 109.5 . .
H22A C22 H22C 109.5 . .
H22B C22 H22C 109.5 . .
C2 C3 C4 124.0(3) . .
C2 C3 H3 118.0 . .
C4 C3 H3 118.0 . .
C3 C2 C1 117.0(3) . .
C3 C2 C17 121.5(3) . .
C1 C2 C17 121.5(3) . .
O3 C1 C6 119.4(3) . .
O3 C1 C2 119.5(3) . .
C6 C1 C2 120.9(3) . .
C2 C17 C20 112.1(3) . .
C2 C17 C18 109.8(3) . .
C20 C17 C18 107.0(3) . .
C2 C17 C19 110.2(3) . .
C20 C17 C19 107.7(3) . .
C18 C17 C19 110.0(3) . .
C17 C19 H19A 109.5 . .
C17 C19 H19B 109.5 . .
H19A C19 H19B 109.5 . .
C17 C19 H19C 109.5 . .
H19A C19 H19C 109.5 . .
H19B C19 H19C 109.5 . .
C17 C20 H20A 109.5 . .
C17 C20 H20B 109.5 . .
H20A C20 H20B 109.5 . .
C17 C20 H20C 109.5 . .
H20A C20 H20C 109.5 . .
H20B C20 H20C 109.5 . .
C17 C18 H18A 109.5 . .
C17 C18 H18B 109.5 . .
H18A C18 H18B 109.5 . .
C17 C18 H18C 109.5 . .
H18A C18 H18C 109.5 . .
H18B C18 H18C 109.5 . .
N1 C29 C28 122.9(4) . .
N1 C29 H29 118.6 . .
C28 C29 H29 118.6 . .
C27 C28 C29 119.1(4) . .
C27 C28 H28 120.4 . .
C29 C28 H28 120.4 . .
C26 C27 C28 118.6(4) . .
C26 C27 H27 120.7 . .
C28 C27 H27 120.7 . .
C27 C26 C25 119.1(4) . .
C27 C26 H26 120.5 . .
C25 C26 H26 120.5 . .
N1 C25 C26 122.9(4) . .
N1 C25 H25 118.5 . .
C26 C25 H25 118.5 . .
C31 N3 C30 115.6(8) . 5_656
C31 C32 C30 115.6(8) . 5_656
C31 C32 H32 122.2 . .
C30 C32 H32 122.2 5_656 .
C30 C31 N3 125.4(9) . .
C30 C31 C32 125.4(9) . .
C30 C31 H31 117.3 . .
N3 C31 H31 117.3 . .
C30 C31 H31A 117.3 . .
C32 C31 H31A 117.3 . .
C31 C30 N3 119.0(9) . 5_656
C31 C30 H30 120.5 . .
N3 C30 H30 120.5 5_656 .

loop_
_geom_bond_atom_site_label_1
_geom_bond_atom_site_label_2
_geom_bond_distance
_geom_bond_site_symmetry_2
_geom_bond_publ_flag
Mo1 O1 1.709(2) . yes
Mo1 O2 1.710(2) . yes
Mo1 O4 1.917(2) . yes
Mo1 O3 1.934(2) . yes
Mo1 N8 2.351(3) . yes
Mo1 N1 2.496(3) . yes
O4 C10 1.432(4) . ?
O3 C1 1.361(4) . ?
N1 C29 1.333(5) . ?
N1 C25 1.348(5) . ?
N8 C9 1.471(4) . ?
N8 C7 1.488(4) . ?
N8 H8 1.0000 . ?
C10 C9 1.512(4) . ?
C10 C11 1.514(5) . ?
C10 H10 1.0000 . ?
C11 C16 1.396(5) . ?
C11 C12 1.402(5) . ?
C12 C13 1.387(5) . ?
C12 H12 0.9500 . ?
C13 C14 1.381(6) . ?
C13 H13 0.9500 . ?
C14 C15 1.383(6) . ?
C14 H14 0.9500 . ?
C15 C16 1.387(5) . ?
C15 H15 0.9500 . ?
C16 H16 0.9500 . ?
C9 H9A 0.9900 . ?
C9 H9B 0.9900 . ?
C7 C6 1.506(5) . ?
C7 H7A 0.9900 . ?
C7 H7B 0.9900 . ?
C6 C5 1.393(5) . ?
C6 C1 1.403(5) . ?
C5 C4 1.396(5) . ?
C5 H5 0.9500 . ?
C4 C3 1.398(5) . ?
C4 C21 1.541(5) . ?
C21 C23 1.512(6) . ?
C21 C24 1.529(5) . ?
C21 C22 1.541(7) . ?
C23 H23A 0.9800 . ?
C23 H23B 0.9800 . ?
C23 H23C 0.9800 . ?
C24 H24A 0.9800 . ?
C24 H24B 0.9800 . ?
C24 H24C 0.9800 . ?
C22 H22A 0.9800 . ?
C22 H22B 0.9800 . ?
C22 H22C 0.9800 . ?
C3 C2 1.392(4) . ?
C3 H3 0.9500 . ?
C2 C1 1.409(5) . ?
C2 C17 1.531(5) . ?
C17 C20 1.534(5) . ?
C17 C18 1.541(5) . ?
C17 C19 1.541(5) . ?
C19 H19A 0.9800 . ?
C19 H19B 0.9800 . ?
C19 H19C 0.9800 . ?
C20 H20A 0.9800 . ?
C20 H20B 0.9800 . ?
C20 H20C 0.9800 . ?
C18 H18A 0.9800 . ?
C18 H18B 0.9800 . ?
C18 H18C 0.9800 . ?
C29 C28 1.397(6) . ?
C29 H29 0.9500 . ?
C28 C27 1.382(7) . ?
C28 H28 0.9500 . ?
C27 C26 1.371(6) . ?
C27 H27 0.9500 . ?
C26 C25 1.395(5) . ?
C26 H26 0.9500 . ?
C25 H25 0.9500 . ?
N3 C31 1.334(12) . ?
N3 C30 1.407(11) 5_656 ?
C32 C31 1.334(12) . ?
C32 C30 1.407(11) 5_656 ?
C32 H32 0.9500 . ?
C31 C30 1.240(12) . ?
C31 H31 0.9500 . ?
C31 H31A 0.9500 . ?
C30 H30 0.9500 . ?

loop_
_geom_hbond_atom_site_label_D
_geom_hbond_atom_site_label_H
_geom_hbond_atom_site_label_A
_geom_hbond_distance_DH
_geom_hbond_distance_HA
_geom_hbond_distance_DA
_geom_hbond_angle_DHA
_geom_hbond_site_symmetry_A
_geom_hbond_publ_flag
N8 H8 O2 1.00 2.00 2.923(4) 153.0 7_656 yes
C29 H29 O3 0.95 2.41 2.946(5) 115.5 . no
C25 H25 O4 0.95 2.39 2.947(5) 116.7 . no
